data_4102200
loop_
_publ_author_name
'Deguang Huang'
'R. H. Holm'

_publ_section_title
;
 Reactions of the Terminal NiII-OH Group in Substitution and Electrophilic
 Reactions with Carbon Dioxide and Other Substrates: Structural Definition
 of Binding Modes in an Intramolecular NiII...FeII Bridged Site
;
_journal_name_full 'Journal of the American Chemical Society'
_journal_page_first 4693
_journal_page_last 4701
_journal_paper_doi 10.1021/ja1003125
_journal_volume 132
_journal_year 2010
_chemical_formula_moiety 'C28 H34 N6 O2, H2 Cl2, C H4 O, H0.5 O0.25'
_chemical_formula_sum 'C29 H40.5 Cl2 N6 O3.25'
_chemical_formula_weight 596.07
_chemical_name_common '[H2PyN2dien(Me3)](2HCl).MeOH.0.25H2O'
_space_group_IT_number 2
_symmetry_cell_setting triclinic
_symmetry_space_group_name_Hall '-P 1'
_symmetry_space_group_name_H-M 'P -1'
_atom_sites_solution_hydrogens geom
_atom_sites_solution_primary direct
_atom_sites_solution_secondary difmap
_audit_creation_method
;
SHELXL-97

This structure was solved from a twin data with BASF of 0.25. The data was
run for absorption correction by TWINABS before the hkl data was generated
for refinement. The occupancy of H2O was defined to be 0.25 by SHELXTL
program and two hydrogen atoms this water molecule were added by Foriour
maps, but their positons was fixed by using command AFIX 3.

Two extra hydrogen atoms were included in formula for a balance of
charge of two chloride anions in this compound, even they could not be defined
from the residual Foriour maps.

In this compound, the main structure of macrocyclic ligand is netural
accompanied by two chloride anions outside. Obviously
these two chloride anions should be presented as two HCl molecules which
formed a amine salt with the main amine macrocyclic ligand. This definition
was supported by the reaction from which HCl molecules were generated
by reaction of carbonyl chloride and primary amine (see paper).
;
_cell_angle_alpha 73.508(5)
_cell_angle_beta 77.465(5)
_cell_angle_gamma 83.423(5)
_cell_formula_units_Z 2
_cell_length_a 7.857(2)
_cell_length_b 13.443(4)
_cell_length_c 15.249(5)
_cell_measurement_reflns_used 2696
_cell_measurement_temperature 113(2)
_cell_measurement_theta_max 25.55
_cell_measurement_theta_min 2.39
_cell_volume 1505.1(8)
_computing_cell_refinement 'Bruker SMART'
_computing_data_collection 'Bruker SMART'
_computing_data_reduction 'Bruker SAINT'
_computing_molecular_graphics 'Bruker SHELXTL'
_computing_publication_material 'Bruker SHELXTL'
_computing_structure_refinement 'SHELXL-97 (Sheldrick, 1997)'
_computing_structure_solution 'SHELXS-97 (Sheldrick, 1990)'
_diffrn_ambient_temperature 113(2)
_diffrn_measured_fraction_theta_full 0.983
_diffrn_measured_fraction_theta_max 0.983
_diffrn_measurement_device_type 'CCD area detector'
_diffrn_measurement_method 'phi and omega scans'
_diffrn_radiation_monochromator graphite
_diffrn_radiation_source 'fine-focus sealed tube'
_diffrn_radiation_type MoK\a
_diffrn_radiation_wavelength 0.71073
_diffrn_reflns_av_R_equivalents 0.0000
_diffrn_reflns_av_sigmaI/netI 0.0520
_diffrn_reflns_limit_h_max 9
_diffrn_reflns_limit_h_min -9
_diffrn_reflns_limit_k_max 16
_diffrn_reflns_limit_k_min -15
_diffrn_reflns_limit_l_max 18
_diffrn_reflns_limit_l_min 0
_diffrn_reflns_number 5621
_diffrn_reflns_theta_full 25.68
_diffrn_reflns_theta_max 25.68
_diffrn_reflns_theta_min 1.58
_exptl_absorpt_coefficient_mu 0.258
_exptl_absorpt_correction_T_max 0.9698
_exptl_absorpt_correction_T_min 0.9267
_exptl_absorpt_correction_type multi-scan
_exptl_absorpt_process_details TWINABS
_exptl_crystal_colour colorless
_exptl_crystal_density_diffrn 1.315
_exptl_crystal_density_meas ?
_exptl_crystal_density_method 'not measured'
_exptl_crystal_description column
_exptl_crystal_F_000 633
_exptl_crystal_size_max 0.30
_exptl_crystal_size_mid 0.12
_exptl_crystal_size_min 0.12
_refine_diff_density_max 0.859
_refine_diff_density_min -0.416
_refine_diff_density_rms 0.073
_refine_ls_extinction_method none
_refine_ls_goodness_of_fit_ref 1.055
_refine_ls_hydrogen_treatment constr
_refine_ls_matrix_type full
_refine_ls_number_parameters 372
_refine_ls_number_reflns 5621
_refine_ls_number_restraints 1
_refine_ls_restrained_S_all 1.057
_refine_ls_R_factor_all 0.0778
_refine_ls_R_factor_gt 0.0608
_refine_ls_shift/su_max 0.000
_refine_ls_shift/su_mean 0.000
_refine_ls_structure_factor_coef Fsqd
_refine_ls_weighting_details 'calc w=1/[\s^2^(Fo^2^)+(0.0799P)^2^+1.3165P] where P=(Fo^2^+2Fc^2^)/3'
_refine_ls_weighting_scheme calc
_refine_ls_wR_factor_gt 0.1498
_refine_ls_wR_factor_ref 0.1620
_reflns_number_gt 4608
_reflns_number_total 5621
_reflns_threshold_expression >2sigma(I)
_cod_data_source_file ja1003125_si_008.cif
_cod_data_source_block Compound13
_cod_depositor_comments
;
The following automatic conversions were performed:

'_exptl_crystal_density_meas' value 'none' was changed to '?' - the
value is perceived as not measured.

Automatic conversion script
Id: cif_fix_values 3008 2015-01-20 13:52:24Z robertas 
;
_cod_original_sg_symbol_Hall -P1
_cod_original_formula_sum 'C29 H40.50 Cl2 N6 O3.25'
_cod_database_code 4102200

loop_
_symmetry_equiv_pos_as_xyz
'x, y, z'
'-x, -y, -z'

loop_
_atom_site_label
_atom_site_type_symbol
_atom_site_fract_x
_atom_site_fract_y
_atom_site_fract_z
_atom_site_U_iso_or_equiv
_atom_site_adp_type
_atom_site_occupancy
_atom_site_symmetry_multiplicity
_atom_site_calc_flag
_atom_site_refinement_flags
O1 O 0.2973(4) 0.4412(3) 0.40239(18) 0.0470(8) Uani 1 1 d .
O2 O -0.2085(4) 0.9127(2) 0.37039(19) 0.0423(7) Uani 1 1 d .
N1 N 0.2177(4) 0.5171(3) 0.5236(2) 0.0303(7) Uani 1 1 d .
H1A H 0.1581 0.5715 0.5385 0.036 Uiso 1 1 calc R
N2 N 0.0512(4) 0.6770(2) 0.4201(2) 0.0301(7) Uani 1 1 d .
N3 N -0.1258(4) 0.8190(2) 0.5062(2) 0.0337(7) Uani 1 1 d .
H3A H -0.0791 0.7579 0.5323 0.040 Uiso 1 1 calc R
N4 N -0.0143(4) 0.8223(2) 0.83366(19) 0.0278(7) Uani 1 1 d .
N5 N 0.3323(4) 0.7372(2) 0.76240(19) 0.0272(6) Uani 1 1 d .
N6 N 0.3029(4) 0.5234(2) 0.85714(19) 0.0259(6) Uani 1 1 d .
C1 C 0.2256(5) 0.5119(3) 0.4355(3) 0.0348(9) Uani 1 1 d .
C2 C 0.1375(4) 0.6067(3) 0.3767(2) 0.0320(8) Uani 1 1 d .
C3 C 0.1502(5) 0.6154(3) 0.2830(3) 0.0367(9) Uani 1 1 d .
H3B H 0.2099 0.5625 0.2559 0.044 Uiso 1 1 calc R
C4 C 0.0737(5) 0.7030(4) 0.2296(3) 0.0393(10) Uani 1 1 d .
H4A H 0.0842 0.7126 0.1645 0.047 Uiso 1 1 calc R
C5 C -0.0179(5) 0.7764(3) 0.2719(3) 0.0371(9) Uani 1 1 d .
H5A H -0.0725 0.8369 0.2369 0.044 Uiso 1 1 calc R
C6 C -0.0283(5) 0.7591(3) 0.3681(2) 0.0316(8) Uani 1 1 d .
C7 C -0.1302(5) 0.8379(3) 0.4144(3) 0.0328(8) Uani 1 1 d .
C8 C -0.1867(5) 0.8850(3) 0.5649(2) 0.0308(8) Uani 1 1 d .
C9 C -0.2655(6) 0.9837(3) 0.5348(3) 0.0434(10) Uani 1 1 d .
H9A H -0.2860 1.0085 0.4729 0.052 Uiso 1 1 calc R
C10 C -0.3128(7) 1.0446(4) 0.5955(3) 0.0535(12) Uani 1 1 d .
H10A H -0.3668 1.1117 0.5748 0.064 Uiso 1 1 calc R
C11 C -0.2843(6) 1.0111(3) 0.6870(3) 0.0420(10) Uani 1 1 d .
H11A H -0.3155 1.0555 0.7273 0.050 Uiso 1 1 calc R
C12 C -0.2097(5) 0.9120(3) 0.7179(2) 0.0301(8) Uani 1 1 d .
C13 C -0.1616(5) 0.8495(3) 0.6569(2) 0.0306(8) Uani 1 1 d .
H13A H -0.1109 0.7815 0.6781 0.037 Uiso 1 1 calc R
C14 C -0.1909(5) 0.8742(3) 0.8193(2) 0.0323(8) Uani 1 1 d .
H14A H -0.2123 0.9342 0.8466 0.039 Uiso 1 1 calc R
H14B H -0.2818 0.8245 0.8537 0.039 Uiso 1 1 calc R
C15 C -0.0118(5) 0.7941(3) 0.9361(2) 0.0371(9) Uani 1 1 d .
H15A H 0.1015 0.7595 0.9470 0.056 Uiso 1 1 calc R
H15B H -0.1049 0.7471 0.9705 0.056 Uiso 1 1 calc R
H15C H -0.0303 0.8573 0.9577 0.056 Uiso 1 1 calc R
C16 C 0.1310(5) 0.8912(3) 0.7765(3) 0.0294(8) Uani 1 1 d .
H16A H 0.1202 0.9550 0.7979 0.035 Uiso 1 1 calc R
H16B H 0.1188 0.9120 0.7104 0.035 Uiso 1 1 calc R
C17 C 0.3106(5) 0.8384(3) 0.7836(3) 0.0305(8) Uani 1 1 d .
H17A H 0.4000 0.8842 0.7399 0.037 Uiso 1 1 calc R
H17B H 0.3306 0.8285 0.8476 0.037 Uiso 1 1 calc R
C18 C 0.3472(5) 0.7494(3) 0.6623(2) 0.0338(9) Uani 1 1 d .
H18A H 0.2440 0.7895 0.6416 0.051 Uiso 1 1 calc R
H18B H 0.3550 0.6808 0.6508 0.051 Uiso 1 1 calc R
H18C H 0.4523 0.7861 0.6277 0.051 Uiso 1 1 calc R
C19 C 0.4861(4) 0.6762(3) 0.7959(2) 0.0279(8) Uani 1 1 d .
H19A H 0.4914 0.6859 0.8572 0.033 Uiso 1 1 calc R
H19B H 0.5939 0.7022 0.7516 0.033 Uiso 1 1 calc R
C20 C 0.4776(4) 0.5617(3) 0.8051(2) 0.0269(8) Uani 1 1 d .
H20A H 0.5004 0.5500 0.7422 0.032 Uiso 1 1 calc R
H20B H 0.5694 0.5218 0.8383 0.032 Uiso 1 1 calc R
C21 C 0.2746(5) 0.5222(3) 0.9576(2) 0.0331(9) Uani 1 1 d .
H21A H 0.2942 0.5909 0.9624 0.050 Uiso 1 1 calc R
H21B H 0.3566 0.4704 0.9883 0.050 Uiso 1 1 calc R
H21C H 0.1546 0.5043 0.9880 0.050 Uiso 1 1 calc R
C22 C 0.2737(5) 0.4162(3) 0.8524(2) 0.0301(8) Uani 1 1 d .
H22A H 0.3431 0.3647 0.8932 0.036 Uiso 1 1 calc R
H22B H 0.1490 0.4023 0.8776 0.036 Uiso 1 1 calc R
C23 C 0.3210(4) 0.3999(3) 0.7565(2) 0.0279(8) Uani 1 1 d .
C24 C 0.4331(5) 0.3161(3) 0.7426(3) 0.0335(9) Uani 1 1 d .
H24A H 0.4828 0.2720 0.7924 0.040 Uiso 1 1 calc R
C25 C 0.4726(5) 0.2967(3) 0.6551(3) 0.0395(10) Uani 1 1 d .
H25A H 0.5480 0.2385 0.6461 0.047 Uiso 1 1 calc R
C26 C 0.4036(5) 0.3613(3) 0.5809(3) 0.0340(9) Uani 1 1 d .
H26A H 0.4316 0.3478 0.5213 0.041 Uiso 1 1 calc R
C27 C 0.2929(5) 0.4461(3) 0.5952(2) 0.0289(8) Uani 1 1 d .
C28 C 0.2508(5) 0.4642(3) 0.6827(2) 0.0283(8) Uani 1 1 d .
H28A H 0.1730 0.5213 0.6923 0.034 Uiso 1 1 calc R
Cl1 Cl -0.06734(11) 0.60470(7) 0.81920(7) 0.0326(2) Uani 1 1 d .
Cl2 Cl 0.41682(13) 0.74429(8) 0.02231(6) 0.0383(3) Uani 1 1 d .
C29 C 0.2988(12) 0.0261(6) -0.0526(5) 0.109(3) Uani 1 1 d D
H29A H 0.3548 0.0829 -0.0435 0.164 Uiso 1 1 calc R
H29B H 0.2057 0.0548 -0.0878 0.164 Uiso 1 1 calc R
H29C H 0.3856 -0.0143 -0.0873 0.164 Uiso 1 1 calc R
O3 O 0.2203(7) -0.0452(4) 0.0432(4) 0.1078(17) Uani 1 1 d D
H3C H 0.2687 -0.1052 0.0489 0.162 Uiso 1 1 calc .
O4 O -0.0736(17) 0.6339(11) 0.6345(8) 0.054(3) Uani 0.25 1 d P
H4B H -0.1428 0.5921 0.6307 0.065 Uiso 0.25 1 d PR
H4C H -0.0955 0.6123 0.6914 0.065 Uiso 0.25 1 d PR

loop_
_atom_site_aniso_label
_atom_site_aniso_U_11
_atom_site_aniso_U_22
_atom_site_aniso_U_33
_atom_site_aniso_U_23
_atom_site_aniso_U_13
_atom_site_aniso_U_12
O1 0.0503(17) 0.061(2) 0.0289(14) -0.0180(14) -0.0106(13) 0.0229(15)
O2 0.0580(18) 0.0323(16) 0.0352(15) 0.0001(12) -0.0213(13) 0.0033(13)
N1 0.0284(16) 0.0342(18) 0.0275(16) -0.0071(14) -0.0078(13) 0.0031(13)
N2 0.0256(15) 0.0344(18) 0.0282(16) -0.0026(13) -0.0069(12) -0.0048(13)
N3 0.0385(18) 0.0295(17) 0.0280(16) 0.0005(13) -0.0118(14) 0.0071(14)
N4 0.0250(15) 0.0346(17) 0.0200(14) -0.0016(12) -0.0051(12) 0.0003(13)
N5 0.0246(15) 0.0317(17) 0.0255(15) -0.0051(13) -0.0107(12) 0.0019(13)
N6 0.0251(15) 0.0319(17) 0.0195(14) -0.0051(12) -0.0052(12) 0.0007(12)
C1 0.0291(19) 0.045(2) 0.0258(19) -0.0021(17) -0.0074(15) 0.0004(17)
C2 0.0224(17) 0.044(2) 0.0264(18) -0.0043(17) -0.0054(14) -0.0003(17)
C3 0.031(2) 0.050(3) 0.028(2) -0.0096(18) -0.0080(16) 0.0013(18)
C4 0.036(2) 0.056(3) 0.0248(19) -0.0056(18) -0.0082(16) -0.0061(19)
C5 0.041(2) 0.041(2) 0.0273(19) 0.0036(17) -0.0151(17) -0.0093(18)
C6 0.0323(19) 0.031(2) 0.0283(19) 0.0016(16) -0.0084(15) -0.0071(16)
C7 0.035(2) 0.031(2) 0.031(2) 0.0014(16) -0.0125(16) -0.0061(16)
C8 0.0309(19) 0.030(2) 0.0278(18) -0.0013(16) -0.0084(15) 0.0010(15)
C9 0.063(3) 0.034(2) 0.033(2) -0.0046(18) -0.021(2) 0.007(2)
C10 0.077(3) 0.033(2) 0.050(3) -0.007(2) -0.030(2) 0.020(2)
C11 0.049(2) 0.035(2) 0.044(2) -0.0121(19) -0.0150(19) 0.0055(19)
C12 0.0224(17) 0.036(2) 0.0295(19) -0.0023(16) -0.0082(14) -0.0023(15)
C13 0.0252(18) 0.032(2) 0.0302(19) 0.0003(16) -0.0089(15) 0.0028(15)
C14 0.0290(19) 0.036(2) 0.031(2) -0.0093(17) -0.0066(16) 0.0052(16)
C15 0.038(2) 0.045(2) 0.0233(19) -0.0025(17) -0.0072(16) 0.0038(18)
C16 0.0292(19) 0.0275(19) 0.0304(19) -0.0038(15) -0.0076(15) -0.0037(15)
C17 0.0278(19) 0.032(2) 0.032(2) -0.0049(16) -0.0117(15) -0.0033(15)
C18 0.034(2) 0.041(2) 0.0248(18) -0.0043(16) -0.0096(15) -0.0007(17)
C19 0.0230(17) 0.038(2) 0.0232(17) -0.0063(15) -0.0089(14) -0.0002(15)
C20 0.0212(17) 0.036(2) 0.0238(17) -0.0065(15) -0.0067(14) -0.0008(15)
C21 0.032(2) 0.046(2) 0.0196(17) -0.0062(16) -0.0063(15) -0.0008(17)
C22 0.0302(19) 0.029(2) 0.0285(19) -0.0021(15) -0.0095(15) 0.0004(15)
C23 0.0270(18) 0.0274(19) 0.0294(19) -0.0036(15) -0.0104(15) -0.0036(15)
C24 0.034(2) 0.030(2) 0.041(2) -0.0063(17) -0.0218(17) 0.0022(16)
C25 0.039(2) 0.037(2) 0.051(2) -0.0210(19) -0.0220(19) 0.0107(18)
C26 0.031(2) 0.042(2) 0.034(2) -0.0145(18) -0.0140(16) 0.0040(17)
C27 0.0268(18) 0.031(2) 0.0295(19) -0.0050(15) -0.0110(15) -0.0014(15)
C28 0.0256(18) 0.029(2) 0.0304(19) -0.0079(15) -0.0090(14) 0.0040(15)
Cl1 0.0253(4) 0.0284(5) 0.0405(5) -0.0009(4) -0.0103(4) -0.0008(4)
Cl2 0.0451(6) 0.0434(6) 0.0300(5) -0.0123(4) -0.0177(4) 0.0095(4)
C29 0.145(7) 0.090(6) 0.097(6) -0.035(5) -0.036(5) 0.026(5)
O3 0.129(4) 0.071(3) 0.144(5) -0.053(3) -0.058(4) 0.030(3)
O4 0.060(8) 0.066(9) 0.033(6) -0.004(6) -0.017(6) 0.001(7)

loop_
_atom_type_symbol
_atom_type_description
_atom_type_scat_dispersion_real
_atom_type_scat_dispersion_imag
_atom_type_scat_source
C C 0.0033 0.0016 'International Tables Vol C Tables 4.2.6.8 and 6.1.1.4'
Cl Cl 0.1484 0.1585 'International Tables Vol C Tables 4.2.6.8 and 6.1.1.4'
H H 0.0000 0.0000 'International Tables Vol C Tables 4.2.6.8 and 6.1.1.4'
N N 0.0061 0.0033 'International Tables Vol C Tables 4.2.6.8 and 6.1.1.4'
O O 0.0106 0.0060 'International Tables Vol C Tables 4.2.6.8 and 6.1.1.4'

loop_
_geom_angle_atom_site_label_1
_geom_angle_atom_site_label_2
_geom_angle_atom_site_label_3
_geom_angle
C1 N1 C27 128.3(3)
C1 N1 H1A 115.8
C27 N1 H1A 115.8
C6 N2 C2 116.8(3)
C7 N3 C8 128.0(3)
C7 N3 H3A 116.0
C8 N3 H3A 116.0
C15 N4 C16 112.0(3)
C15 N4 C14 108.2(3)
C16 N4 C14 111.2(3)
C18 N5 C17 111.4(3)
C18 N5 C19 110.7(3)
C17 N5 C19 110.5(3)
C21 N6 C20 111.6(3)
C21 N6 C22 108.0(3)
C20 N6 C22 113.7(3)
O1 C1 N1 125.8(4)
O1 C1 C2 121.0(3)
N1 C1 C2 113.1(3)
N2 C2 C3 124.0(4)
N2 C2 C1 117.2(3)
C3 C2 C1 118.8(4)
C2 C3 C4 118.4(4)
C2 C3 H3B 120.8
C4 C3 H3B 120.8
C5 C4 C3 119.3(4)
C5 C4 H4A 120.4
C3 C4 H4A 120.4
C4 C5 C6 118.2(4)
C4 C5 H5A 120.9
C6 C5 H5A 120.9
N2 C6 C5 123.3(4)
N2 C6 C7 118.4(3)
C5 C6 C7 118.2(3)
O2 C7 N3 124.5(4)
O2 C7 C6 120.8(3)
N3 C7 C6 114.7(3)
C9 C8 C13 119.3(4)
C9 C8 N3 123.2(3)
C13 C8 N3 117.5(3)
C10 C9 C8 119.2(4)
C10 C9 H9A 120.4
C8 C9 H9A 120.4
C9 C10 C11 122.1(4)
C9 C10 H10A 118.9
C11 C10 H10A 118.9
C12 C11 C10 118.9(4)
C12 C11 H11A 120.6
C10 C11 H11A 120.6
C11 C12 C13 119.5(3)
C11 C12 C14 118.2(4)
C13 C12 C14 122.3(3)
C12 C13 C8 121.0(3)
C12 C13 H13A 119.5
C8 C13 H13A 119.5
N4 C14 C12 114.2(3)
N4 C14 H14A 108.7
C12 C14 H14A 108.7
N4 C14 H14B 108.7
C12 C14 H14B 108.7
H14A C14 H14B 107.6
N4 C15 H15A 109.5
N4 C15 H15B 109.5
H15A C15 H15B 109.5
N4 C15 H15C 109.5
H15A C15 H15C 109.5
H15B C15 H15C 109.5
N4 C16 C17 112.6(3)
N4 C16 H16A 109.1
C17 C16 H16A 109.1
N4 C16 H16B 109.1
C17 C16 H16B 109.1
H16A C16 H16B 107.8
N5 C17 C16 112.8(3)
N5 C17 H17A 109.0
C16 C17 H17A 109.0
N5 C17 H17B 109.0
C16 C17 H17B 109.0
H17A C17 H17B 107.8
N5 C18 H18A 109.5
N5 C18 H18B 109.5
H18A C18 H18B 109.5
N5 C18 H18C 109.5
H18A C18 H18C 109.5
H18B C18 H18C 109.5
N5 C19 C20 111.4(3)
N5 C19 H19A 109.3
C20 C19 H19A 109.3
N5 C19 H19B 109.3
C20 C19 H19B 109.3
H19A C19 H19B 108.0
N6 C20 C19 111.2(3)
N6 C20 H20A 109.4
C19 C20 H20A 109.4
N6 C20 H20B 109.4
C19 C20 H20B 109.4
H20A C20 H20B 108.0
N6 C21 H21A 109.5
N6 C21 H21B 109.5
H21A C21 H21B 109.5
N6 C21 H21C 109.5
H21A C21 H21C 109.5
H21B C21 H21C 109.5
C23 C22 N6 114.8(3)
C23 C22 H22A 108.6
N6 C22 H22A 108.6
C23 C22 H22B 108.6
N6 C22 H22B 108.6
H22A C22 H22B 107.5
C24 C23 C28 119.5(3)
C24 C23 C22 118.7(3)
C28 C23 C22 121.8(3)
C23 C24 C25 119.7(3)
C23 C24 H24A 120.1
C25 C24 H24A 120.1
C26 C25 C24 121.0(4)
C26 C25 H25A 119.5
C24 C25 H25A 119.5
C25 C26 C27 118.8(4)
C25 C26 H26A 120.6
C27 C26 H26A 120.6
C28 C27 C26 120.1(3)
C28 C27 N1 116.9(3)
C26 C27 N1 123.0(3)
C23 C28 C27 120.8(3)
C23 C28 H28A 119.6
C27 C28 H28A 119.6
O3 C29 H29A 109.5
O3 C29 H29B 109.5
H29A C29 H29B 109.5
O3 C29 H29C 109.5
H29A C29 H29C 109.5
H29B C29 H29C 109.5
C29 O3 H3C 109.5
H4B O4 H4C 89.8

loop_
_geom_bond_atom_site_label_1
_geom_bond_atom_site_label_2
_geom_bond_distance
O1 C1 1.225(5)
O2 C7 1.223(5)
N1 C1 1.352(5)
N1 C27 1.418(4)
N1 H1A 0.8800
N2 C6 1.341(5)
N2 C2 1.344(5)
N3 C7 1.357(5)
N3 C8 1.410(5)
N3 H3A 0.8800
N4 C15 1.504(4)
N4 C16 1.508(5)
N4 C14 1.511(4)
N5 C18 1.469(4)
N5 C17 1.469(5)
N5 C19 1.482(4)
N6 C21 1.495(4)
N6 C20 1.495(4)
N6 C22 1.509(5)
C1 C2 1.525(5)
C2 C3 1.383(5)
C3 C4 1.385(6)
C3 H3B 0.9500
C4 C5 1.380(6)
C4 H4A 0.9500
C5 C6 1.404(5)
C5 H5A 0.9500
C6 C7 1.499(6)
C8 C9 1.395(5)
C8 C13 1.397(5)
C9 C10 1.370(6)
C9 H9A 0.9500
C10 C11 1.398(6)
C10 H10A 0.9500
C11 C12 1.388(6)
C11 H11A 0.9500
C12 C13 1.390(5)
C12 C14 1.520(5)
C13 H13A 0.9500
C14 H14A 0.9900
C14 H14B 0.9900
C15 H15A 0.9800
C15 H15B 0.9800
C15 H15C 0.9800
C16 C17 1.517(5)
C16 H16A 0.9900
C16 H16B 0.9900
C17 H17A 0.9900
C17 H17B 0.9900
C18 H18A 0.9800
C18 H18B 0.9800
C18 H18C 0.9800
C19 C20 1.514(5)
C19 H19A 0.9900
C19 H19B 0.9900
C20 H20A 0.9900
C20 H20B 0.9900
C21 H21A 0.9800
C21 H21B 0.9800
C21 H21C 0.9800
C22 C23 1.501(5)
C22 H22A 0.9900
C22 H22B 0.9900
C23 C24 1.384(5)
C23 C28 1.387(5)
C24 C25 1.393(6)
C24 H24A 0.9500
C25 C26 1.389(5)
C25 H25A 0.9500
C26 C27 1.391(5)
C26 H26A 0.9500
C27 C28 1.387(5)
C28 H28A 0.9500
C29 O3 1.543(9)
C29 H29A 0.9800
C29 H29B 0.9800
C29 H29C 0.9800
O3 H3C 0.8400
O4 H4B 0.8466
O4 H4C 0.8186

loop_
_geom_torsion_atom_site_label_1
_geom_torsion_atom_site_label_2
_geom_torsion_atom_site_label_3
_geom_torsion_atom_site_label_4
_geom_torsion
C27 N1 C1 O1 2.3(7)
C27 N1 C1 C2 -176.4(3)
C6 N2 C2 C3 1.0(5)
C6 N2 C2 C1 -178.9(3)
O1 C1 C2 N2 175.3(4)
N1 C1 C2 N2 -5.9(5)
O1 C1 C2 C3 -4.5(6)
N1 C1 C2 C3 174.2(3)
N2 C2 C3 C4 1.9(6)
C1 C2 C3 C4 -178.3(4)
C2 C3 C4 C5 -2.6(6)
C3 C4 C5 C6 0.6(6)
C2 N2 C6 C5 -3.1(5)
C2 N2 C6 C7 178.3(3)
C4 C5 C6 N2 2.4(6)
C4 C5 C6 C7 -179.0(3)
C8 N3 C7 O2 -9.2(6)
C8 N3 C7 C6 170.3(3)
N2 C6 C7 O2 -178.2(4)
C5 C6 C7 O2 3.2(5)
N2 C6 C7 N3 2.3(5)
C5 C6 C7 N3 -176.3(3)
C7 N3 C8 C9 0.6(6)
C7 N3 C8 C13 -177.6(4)
C13 C8 C9 C10 1.5(6)
N3 C8 C9 C10 -176.7(4)
C8 C9 C10 C11 0.2(8)
C9 C10 C11 C12 -1.7(8)
C10 C11 C12 C13 1.4(6)
C10 C11 C12 C14 -175.9(4)
C11 C12 C13 C8 0.2(6)
C14 C12 C13 C8 177.5(3)
C9 C8 C13 C12 -1.7(6)
N3 C8 C13 C12 176.6(3)
C15 N4 C14 C12 177.1(3)
C16 N4 C14 C12 53.7(4)
C11 C12 C14 N4 -134.3(4)
C13 C12 C14 N4 48.5(5)
C15 N4 C16 C17 63.0(4)
C14 N4 C16 C17 -175.8(3)
C18 N5 C17 C16 72.7(4)
C19 N5 C17 C16 -163.8(3)
N4 C16 C17 N5 52.9(4)
C18 N5 C19 C20 -75.3(4)
C17 N5 C19 C20 160.8(3)
C21 N6 C20 C19 -68.9(4)
C22 N6 C20 C19 168.6(3)
N5 C19 C20 N6 -48.6(4)
C21 N6 C22 C23 -171.9(3)
C20 N6 C22 C23 -47.5(4)
N6 C22 C23 C24 127.2(3)
N6 C22 C23 C28 -55.0(4)
C28 C23 C24 C25 -0.6(6)
C22 C23 C24 C25 177.2(3)
C23 C24 C25 C26 1.1(6)
C24 C25 C26 C27 -0.3(6)
C25 C26 C27 C28 -1.0(6)
C25 C26 C27 N1 179.3(4)
C1 N1 C27 C28 -173.8(4)
C1 N1 C27 C26 5.9(6)
C24 C23 C28 C27 -0.6(5)
C22 C23 C28 C27 -178.4(3)
C26 C27 C28 C23 1.5(5)
N1 C27 C28 C23 -178.8(3)
